data_7001657
loop_
_publ_author_name
'Alibadi, M. A. M.'
'Batsanov, A. S.'
'Bramham, G.'
'Charmant, J. P. H.'
'Haddow, M. F.'
'MacKay, L.'
'Mansell, S. M.'
'McGrady, J. E.'
'Norman, N. C.'
'Roffey, A.'
'Russell, C. A.'

_publ_section_title
;
 1,1- and 1,2-isomers of the diborane(4) compound B2{1,2-(NH)2C6H4}2
 and a TCNQ Co-crystal of the 1,1-isomer
;
_journal_issue 27
_journal_name_full 'Dalton Transactions'
_journal_page_first 5348
_journal_page_last 5354
_journal_paper_doi 10.1039/b822225h
_journal_year 2009
_chemical_formula_moiety 'C12 H12 B2 N4'
_chemical_formula_sum 'C12 H12 B2 N4'
_chemical_formula_weight 233.88
_chemical_name_common 1,2-Bis(o-phenyldiamino-N,N')diboron
_chemical_name_systematic
;
?
;
_space_group_IT_number 2
_symmetry_cell_setting triclinic
_symmetry_space_group_name_Hall '-P 1'
_symmetry_space_group_name_H-M 'P -1'
_atom_sites_solution_hydrogens geom
_atom_sites_solution_primary direct
_atom_sites_solution_secondary difmap
_audit_creation_method SHELXL-97
_cell_angle_alpha 100.45(3)
_cell_angle_beta 101.05(3)
_cell_angle_gamma 94.63(3)
_cell_formula_units_Z 2
_cell_length_a 5.7750(12)
_cell_length_b 7.8242(16)
_cell_length_c 12.487(3)
_cell_measurement_reflns_used 1541
_cell_measurement_temperature 100(2)
_cell_measurement_theta_max 27.396
_cell_measurement_theta_min 2.6665
_cell_volume 540.7(2)
_computing_cell_refinement 'BRUKER SMART'
_computing_data_collection 'BRUKER SMART'
_computing_data_reduction 'BRUKER SMART'
_computing_molecular_graphics SHELXTL
_computing_publication_material SHELXTL
_computing_structure_refinement 'SHELXL-97 (Sheldrick, 1997)'
_computing_structure_solution 'SHELXS-97 (Sheldrick, 1990)'
_diffrn_ambient_temperature 100(2)
_diffrn_detector_area_resol_mean 8.5
_diffrn_measured_fraction_theta_full 0.994
_diffrn_measured_fraction_theta_max 0.994
_diffrn_measurement_device_type 'CCD, area detector'
_diffrn_measurement_method 'omega scans'
_diffrn_radiation_monochromator graphite
_diffrn_radiation_source 'fine-focus sealed tube'
_diffrn_radiation_type MoK\a
_diffrn_radiation_wavelength 0.71073
_diffrn_reflns_av_R_equivalents 0.0435
_diffrn_reflns_av_sigmaI/netI 0.0483
_diffrn_reflns_limit_h_max 7
_diffrn_reflns_limit_h_min -7
_diffrn_reflns_limit_k_max 10
_diffrn_reflns_limit_k_min -10
_diffrn_reflns_limit_l_max 16
_diffrn_reflns_limit_l_min -16
_diffrn_reflns_number 6229
_diffrn_reflns_theta_full 27.48
_diffrn_reflns_theta_max 27.48
_diffrn_reflns_theta_min 1.70
_diffrn_standards_decay_% 0
_diffrn_standards_interval_count 0
_diffrn_standards_interval_time 0
_diffrn_standards_number 0
_exptl_absorpt_coefficient_mu 0.088
_exptl_absorpt_correction_T_max 0.96
_exptl_absorpt_correction_T_min 0.91
_exptl_absorpt_correction_type multi-scan
_exptl_absorpt_process_details 'SADABS U2.10(BRUKER-AXS,2003)'
_exptl_crystal_colour colourless
_exptl_crystal_density_diffrn 1.437
_exptl_crystal_density_method 'not measured'
_exptl_crystal_description Block
_exptl_crystal_F_000 244
_exptl_crystal_size_max 0.6
_exptl_crystal_size_mid 0.6
_exptl_crystal_size_min 0.4
_refine_diff_density_max 0.360
_refine_diff_density_min -0.358
_refine_diff_density_rms 0.113
_refine_ls_extinction_coef 0
_refine_ls_extinction_method none
_refine_ls_goodness_of_fit_ref 0.995
_refine_ls_hydrogen_treatment constr
_refine_ls_matrix_type full
_refine_ls_number_parameters 163
_refine_ls_number_reflns 2468
_refine_ls_number_restraints 0
_refine_ls_restrained_S_all 0.995
_refine_ls_R_factor_all 0.0675
_refine_ls_R_factor_gt 0.0468
_refine_ls_shift/su_max 0.000
_refine_ls_shift/su_mean 0.000
_refine_ls_structure_factor_coef Fsqd
_refine_ls_weighting_details 'calc w=1/[\s^2^(Fo^2^)+(0.0858P)^2^+0.0000P] where P=(Fo^2^+2Fc^2^)/3'
_refine_ls_weighting_scheme calc
_refine_ls_wR_factor_gt 0.1316
_refine_ls_wR_factor_ref 0.1530
_reflns_number_gt 1776
_reflns_number_total 2468
_reflns_threshold_expression >2sigma(I)
_cod_data_source_file b822225h.txt
_cod_data_source_block 2b
_cod_depositor_comments
;
The following automatic conversions were performed:
'_symmetry_cell_setting' value 'Triclinic' changed to 'triclinic'
according to '/home/saulius/struct/CIF-dictionaries/cif_core.dic'
dictionary named 'cif_core.dic' version 2.4.1 from 2010-06-29.

Automatic conversion script
Id: cif_fix_enum 1527 2010-12-29 10:47:43Z saulius 
;
_cod_original_cell_volume 540.66(19)
_cod_database_code 7001657

loop_
_symmetry_equiv_pos_as_xyz
'x, y, z'
'-x, -y, -z'

loop_
_atom_site_label
_atom_site_type_symbol
_atom_site_fract_x
_atom_site_fract_y
_atom_site_fract_z
_atom_site_U_iso_or_equiv
_atom_site_adp_type
_atom_site_occupancy
_atom_site_symmetry_multiplicity
_atom_site_calc_flag
_atom_site_refinement_flags
_atom_site_disorder_assembly
_atom_site_disorder_group
B1 B -0.1314(3) 0.9448(2) 0.99367(14) 0.0129(4) Uani 1 1 d . . .
N1 N -0.2168(2) 0.81997(15) 0.89326(10) 0.0136(3) Uani 1 1 d . . .
H1 H -0.3528 0.7543 0.8846 0.016 Uiso 1 1 calc R . .
N2 N 0.2442(2) 1.01765(15) 0.91491(10) 0.0132(3) Uani 1 1 d . . .
H6 H 0.3859 1.0724 0.9191 0.016 Uiso 1 1 calc R . .
C1 C -0.0893(3) 0.79824(18) 0.80679(12) 0.0130(3) Uani 1 1 d . . .
C2 C -0.1865(3) 0.67938(18) 0.70778(12) 0.0147(3) Uani 1 1 d . . .
H2 H -0.3362 0.6134 0.7004 0.018 Uiso 1 1 calc R . .
C3 C -0.0706(3) 0.65471(19) 0.61964(12) 0.0165(4) Uani 1 1 d . . .
H3 H -0.1403 0.5727 0.5530 0.020 Uiso 1 1 calc R . .
C4 C 0.1479(3) 0.75054(19) 0.62944(12) 0.0170(4) Uani 1 1 d . . .
H4 H 0.2282 0.7353 0.5693 0.020 Uiso 1 1 calc R . .
C5 C 0.2483(3) 0.86881(18) 0.72760(12) 0.0148(3) Uani 1 1 d . . .
H5 H 0.3982 0.9338 0.7338 0.018 Uiso 1 1 calc R . .
C6 C 0.1353(2) 0.89493(18) 0.81742(12) 0.0130(3) Uani 1 1 d . . .
B2 B 0.3729(3) 0.5305(2) -0.02844(14) 0.0139(4) Uani 1 1 d . . .
N3 N 0.2563(2) 0.63332(15) 0.04571(10) 0.0142(3) Uani 1 1 d . . .
H8 H 0.1205 0.6690 0.0189 0.017 Uiso 1 1 calc R . .
N4 N 0.2973(2) 0.47612(15) -0.14526(10) 0.0146(3) Uani 1 1 d . . .
H7 H 0.1650 0.5092 -0.1788 0.018 Uiso 1 1 calc R . .
C7 C 0.3520(3) 0.68016(18) 0.16133(12) 0.0139(3) Uani 1 1 d . . .
C8 C 0.2270(3) 0.77865(18) 0.23072(12) 0.0153(3) Uani 1 1 d . . .
H9 H 0.0789 0.8123 0.1989 0.018 Uiso 1 1 calc R . .
C9 C 0.3134(3) 0.82855(19) 0.34459(12) 0.0167(4) Uani 1 1 d . . .
H10 H 0.2243 0.8946 0.3901 0.020 Uiso 1 1 calc R . .
C10 C 0.5304(3) 0.78173(19) 0.39197(12) 0.0172(4) Uani 1 1 d . . .
H11 H 0.5916 0.8161 0.4699 0.021 Uiso 1 1 calc R . .
C11 C 0.6573(3) 0.68398(18) 0.32425(12) 0.0155(3) Uani 1 1 d . . .
H12 H 0.8067 0.6533 0.3570 0.019 Uiso 1 1 calc R . .
C12 C 0.5722(3) 0.62959(18) 0.20969(12) 0.0138(3) Uani 1 1 d . . .

loop_
_atom_site_aniso_label
_atom_site_aniso_U_11
_atom_site_aniso_U_22
_atom_site_aniso_U_33
_atom_site_aniso_U_23
_atom_site_aniso_U_13
_atom_site_aniso_U_12
B1 0.0128(8) 0.0129(8) 0.0147(8) 0.0062(7) 0.0031(7) 0.0034(6)
N1 0.0107(6) 0.0148(6) 0.0159(7) 0.0034(5) 0.0051(5) -0.0019(5)
N2 0.0095(6) 0.0150(6) 0.0146(7) 0.0036(5) 0.0017(5) -0.0016(5)
C1 0.0135(7) 0.0129(7) 0.0146(8) 0.0057(6) 0.0046(6) 0.0032(6)
C2 0.0141(7) 0.0138(7) 0.0162(8) 0.0049(6) 0.0016(6) 0.0010(6)
C3 0.0200(8) 0.0148(7) 0.0140(8) 0.0018(6) 0.0021(6) 0.0032(6)
C4 0.0193(8) 0.0186(8) 0.0155(8) 0.0053(6) 0.0073(6) 0.0042(6)
C5 0.0134(7) 0.0155(7) 0.0175(8) 0.0063(6) 0.0055(6) 0.0025(6)
C6 0.0129(7) 0.0128(7) 0.0144(7) 0.0049(6) 0.0027(6) 0.0021(6)
B2 0.0125(8) 0.0112(8) 0.0185(9) 0.0048(7) 0.0038(7) -0.0008(6)
N3 0.0114(6) 0.0164(6) 0.0150(7) 0.0046(5) 0.0006(5) 0.0034(5)
N4 0.0114(6) 0.0157(6) 0.0173(7) 0.0046(5) 0.0017(5) 0.0046(5)
C7 0.0139(7) 0.0114(7) 0.0162(8) 0.0040(6) 0.0026(6) -0.0008(6)
C8 0.0124(7) 0.0131(7) 0.0213(8) 0.0058(6) 0.0042(6) 0.0002(6)
C9 0.0177(8) 0.0148(7) 0.0191(8) 0.0026(6) 0.0086(6) 0.0005(6)
C10 0.0191(8) 0.0166(8) 0.0156(8) 0.0037(6) 0.0037(6) -0.0012(6)
C11 0.0143(7) 0.0151(7) 0.0176(8) 0.0064(6) 0.0022(6) -0.0001(6)
C12 0.0128(7) 0.0117(7) 0.0179(8) 0.0051(6) 0.0044(6) 0.0001(6)

loop_
_atom_type_symbol
_atom_type_description
_atom_type_scat_dispersion_real
_atom_type_scat_dispersion_imag
_atom_type_scat_source
C C 0.0033 0.0016 'International Tables Vol C Tables 4.2.6.8 and 6.1.1.4'
H H 0.0000 0.0000 'International Tables Vol C Tables 4.2.6.8 and 6.1.1.4'
B B 0.0013 0.0007 'International Tables Vol C Tables 4.2.6.8 and 6.1.1.4'
N N 0.0061 0.0033 'International Tables Vol C Tables 4.2.6.8 and 6.1.1.4'

loop_
_geom_angle_atom_site_label_1
_geom_angle_atom_site_label_2
_geom_angle_atom_site_label_3
_geom_angle
_geom_angle_site_symmetry_1
_geom_angle_site_symmetry_3
_geom_angle_publ_flag
N2 B1 N1 127.24(14) 2_577 . ?
N2 B1 B1 116.56(17) 2_577 2_577 ?
N1 B1 B1 116.18(17) . 2_577 ?
C1 N1 B1 121.71(13) . . ?
C1 N1 H1 119.1 . . ?
B1 N1 H1 119.1 . . ?
C6 N2 B1 121.68(12) . 2_577 ?
C6 N2 H6 119.2 . . ?
B1 N2 H6 119.2 2_577 . ?
C2 C1 N1 119.38(13) . . ?
C2 C1 C6 118.74(14) . . ?
N1 C1 C6 121.88(14) . . ?
C3 C2 C1 121.77(14) . . ?
C3 C2 H2 119.1 . . ?
C1 C2 H2 119.1 . . ?
C2 C3 C4 119.56(14) . . ?
C2 C3 H3 120.2 . . ?
C4 C3 H3 120.2 . . ?
C3 C4 C5 119.55(14) . . ?
C3 C4 H4 120.2 . . ?
C5 C4 H4 120.2 . . ?
C4 C5 C6 121.81(14) . . ?
C4 C5 H5 119.1 . . ?
C6 C5 H5 119.1 . . ?
C5 C6 N2 119.53(13) . . ?
C5 C6 C1 118.57(14) . . ?
N2 C6 C1 121.90(13) . . ?
N4 B2 N3 127.46(14) . . ?
N4 B2 B2 116.50(17) . 2_665 ?
N3 B2 B2 116.04(17) . 2_665 ?
C7 N3 B2 121.94(13) . . ?
C7 N3 H8 119.0 . . ?
B2 N3 H8 119.0 . . ?
C12 N4 B2 121.95(13) 2_665 . ?
C12 N4 H7 119.0 2_665 . ?
B2 N4 H7 119.0 . . ?
C8 C7 N3 119.44(13) . . ?
C8 C7 C12 118.69(14) . . ?
N3 C7 C12 121.87(14) . . ?
C9 C8 C7 121.74(14) . . ?
C9 C8 H9 119.1 . . ?
C7 C8 H9 119.1 . . ?
C8 C9 C10 119.75(14) . . ?
C8 C9 H10 120.1 . . ?
C10 C9 H10 120.1 . . ?
C9 C10 C11 119.32(14) . . ?
C9 C10 H11 120.3 . . ?
C11 C10 H11 120.3 . . ?
C10 C11 C12 121.99(14) . . ?
C10 C11 H12 119.0 . . ?
C12 C11 H12 119.0 . . ?
C11 C12 N4 119.84(13) . 2_665 ?
C11 C12 C7 118.49(14) . . ?
N4 C12 C7 121.65(14) 2_665 . ?

loop_
_geom_bond_atom_site_label_1
_geom_bond_atom_site_label_2
_geom_bond_distance
_geom_bond_site_symmetry_2
_geom_bond_publ_flag
B1 N2 1.417(2) 2_577 ?
B1 N1 1.418(2) . ?
B1 B1 1.649(3) 2_577 ?
N1 C1 1.4126(18) . ?
N1 H1 0.8800 . ?
N2 C6 1.4087(19) . ?
N2 B1 1.417(2) 2_577 ?
N2 H6 0.8800 . ?
C1 C2 1.393(2) . ?
C1 C6 1.419(2) . ?
C2 C3 1.387(2) . ?
C2 H2 0.9500 . ?
C3 C4 1.387(2) . ?
C3 H3 0.9500 . ?
C4 C5 1.387(2) . ?
C4 H4 0.9500 . ?
C5 C6 1.394(2) . ?
C5 H5 0.9500 . ?
B2 N4 1.414(2) . ?
B2 N3 1.419(2) . ?
B2 B2 1.651(3) 2_665 ?
N3 C7 1.4119(19) . ?
N3 H8 0.8800 . ?
N4 C12 1.4110(19) 2_665 ?
N4 H7 0.8800 . ?
C7 C8 1.398(2) . ?
C7 C12 1.418(2) . ?
C8 C9 1.385(2) . ?
C8 H9 0.9500 . ?
C9 C10 1.387(2) . ?
C9 H10 0.9500 . ?
C10 C11 1.390(2) . ?
C10 H11 0.9500 . ?
C11 C12 1.395(2) . ?
C11 H12 0.9500 . ?
C12 N4 1.4110(19) 2_665 ?

loop_
_geom_torsion_atom_site_label_1
_geom_torsion_atom_site_label_2
_geom_torsion_atom_site_label_3
_geom_torsion_atom_site_label_4
_geom_torsion
_geom_torsion_site_symmetry_1
_geom_torsion_site_symmetry_2
_geom_torsion_site_symmetry_3
_geom_torsion_site_symmetry_4
_geom_torsion_publ_flag
N2 B1 N1 C1 178.32(12) 2_577 . . . ?
B1 B1 N1 C1 -3.2(2) 2_577 . . . ?
B1 N1 C1 C2 -177.04(12) . . . . ?
B1 N1 C1 C6 2.6(2) . . . . ?
N1 C1 C2 C3 179.07(11) . . . . ?
C6 C1 C2 C3 -0.6(2) . . . . ?
C1 C2 C3 C4 -0.1(2) . . . . ?
C2 C3 C4 C5 0.5(2) . . . . ?
C3 C4 C5 C6 -0.2(2) . . . . ?
C4 C5 C6 N2 -179.51(11) . . . . ?
C4 C5 C6 C1 -0.5(2) . . . . ?
B1 N2 C6 C5 176.87(12) 2_577 . . . ?
B1 N2 C6 C1 -2.1(2) 2_577 . . . ?
C2 C1 C6 C5 0.9(2) . . . . ?
N1 C1 C6 C5 -178.75(11) . . . . ?
C2 C1 C6 N2 179.84(12) . . . . ?
N1 C1 C6 N2 0.2(2) . . . . ?
N4 B2 N3 C7 -179.45(13) . . . . ?
B2 B2 N3 C7 -0.2(2) 2_665 . . . ?
N3 B2 N4 C12 -178.69(12) . . . 2_665 ?
B2 B2 N4 C12 2.1(2) 2_665 . . 2_665 ?
B2 N3 C7 C8 -178.68(12) . . . . ?
B2 N3 C7 C12 1.1(2) . . . . ?
N3 C7 C8 C9 -179.76(12) . . . . ?
C12 C7 C8 C9 0.5(2) . . . . ?
C7 C8 C9 C10 0.6(2) . . . . ?
C8 C9 C10 C11 -0.5(2) . . . . ?
C9 C10 C11 C12 -0.7(2) . . . . ?
C10 C11 C12 N4 -177.15(11) . . . 2_665 ?
C10 C11 C12 C7 1.7(2) . . . . ?
C8 C7 C12 C11 -1.5(2) . . . . ?
N3 C7 C12 C11 178.69(12) . . . . ?
C8 C7 C12 N4 177.25(11) . . . 2_665 ?
N3 C7 C12 N4 -2.5(2) . . . 2_665 ?
